data_2225156
loop_
_publ_author_name
'Zhu, Zhen'
'Wang, Feng-Qin'
'Zhao, Yong-Nan'

_publ_section_title
;
 4,4'-Bipyridine--3-nitrobenzoic acid (1/2)
;
_journal_coeditor_code BG2325
_journal_issue 3
_journal_name_full 'Acta Crystallographica Section E'
_journal_page_first o546
_journal_paper_doi 10.1107/S1600536810003594
_journal_volume 66
_journal_year 2010
_chemical_formula_iupac 'C10 H8 N2, 2C7 H5 N O4'
_chemical_formula_moiety 'C10 H8 N2, 2(C7 H5 N O4)'
_chemical_formula_sum 'C24 H18 N4 O8'
_chemical_formula_weight 490.42
_chemical_name_systematic
;
4,4'-Bipyridine--3-nitrobenzoic acid (1/2)
;
_space_group_IT_number 15
_symmetry_cell_setting monoclinic
_symmetry_space_group_name_Hall '-C 2yc'
_symmetry_space_group_name_H-M 'C 1 2/c 1'
_atom_sites_solution_hydrogens geom
_atom_sites_solution_primary direct
_atom_sites_solution_secondary difmap
_audit_creation_method SHELXL-97
_cell_angle_alpha 90.00
_cell_angle_beta 112.19(3)
_cell_angle_gamma 90.00
_cell_formula_units_Z 4
_cell_length_a 26.489(7)
_cell_length_b 6.7757(14)
_cell_length_c 13.291(3)
_cell_measurement_reflns_used 2874
_cell_measurement_temperature 113(2)
_cell_measurement_theta_max 27.433
_cell_measurement_theta_min 3.093
_cell_volume 2208.8(10)
_computing_cell_refinement 'CrystalClear (Rigaku/MSC, 2005)'
_computing_data_collection 'CrystalClear (Rigaku/MSC, 2005)'
_computing_data_reduction 'CrystalClear (Rigaku/MSC, 2005)'
_computing_molecular_graphics 'SHELXTL (Sheldrick, 2008)'
_computing_publication_material 'SHELXTL (Sheldrick, 2008)'
_computing_structure_refinement 'SHELXL97 (Sheldrick, 2008)'
_computing_structure_solution 'SHELXS97 (Sheldrick, 2008)'
_diffrn_ambient_temperature 113(2)
_diffrn_detector_area_resol_mean 7.31
_diffrn_measured_fraction_theta_full 0.997
_diffrn_measured_fraction_theta_max 0.997
_diffrn_measurement_device_type 'Rigaku Saturn CCD area-detector'
_diffrn_measurement_method '\w and \f scans'
_diffrn_radiation_monochromator confocal
_diffrn_radiation_source 'rotating anode'
_diffrn_radiation_type MoK\a
_diffrn_radiation_wavelength 0.71073
_diffrn_reflns_av_R_equivalents 0.0286
_diffrn_reflns_av_sigmaI/netI 0.0253
_diffrn_reflns_limit_h_max 31
_diffrn_reflns_limit_h_min -31
_diffrn_reflns_limit_k_max 8
_diffrn_reflns_limit_k_min -7
_diffrn_reflns_limit_l_max 15
_diffrn_reflns_limit_l_min -13
_diffrn_reflns_number 7177
_diffrn_reflns_theta_full 25.01
_diffrn_reflns_theta_max 25.01
_diffrn_reflns_theta_min 3.09
_diffrn_standards_decay_% 0
_diffrn_standards_interval_count 0
_diffrn_standards_interval_time 0
_diffrn_standards_number 0
_exptl_absorpt_coefficient_mu 0.113
_exptl_absorpt_correction_T_max 0.9888
_exptl_absorpt_correction_T_min 0.9777
_exptl_absorpt_correction_type multi-scan
_exptl_absorpt_process_details '(CrystalClear; Rigaku/MSC, 2005)'
_exptl_crystal_colour purple--red
_exptl_crystal_density_diffrn 1.475
_exptl_crystal_density_method 'not measured'
_exptl_crystal_description plate
_exptl_crystal_F_000 1016
_exptl_crystal_size_max 0.20
_exptl_crystal_size_mid 0.12
_exptl_crystal_size_min 0.10
_refine_diff_density_max 0.180
_refine_diff_density_min -0.240
_refine_ls_extinction_method none
_refine_ls_goodness_of_fit_ref 1.090
_refine_ls_hydrogen_treatment mixed
_refine_ls_matrix_type full
_refine_ls_number_parameters 166
_refine_ls_number_reflns 1935
_refine_ls_number_restraints 1
_refine_ls_restrained_S_all 1.090
_refine_ls_R_factor_all 0.0442
_refine_ls_R_factor_gt 0.0377
_refine_ls_shift/su_max 0.000
_refine_ls_shift/su_mean 0.000
_refine_ls_structure_factor_coef Fsqd
_refine_ls_weighting_details 'calc w=1/[\s^2^(Fo^2^)+(0.0674P)^2^+0.0461P] where P=(Fo^2^+2Fc^2^)/3'
_refine_ls_weighting_scheme calc
_refine_ls_wR_factor_gt 0.0984
_refine_ls_wR_factor_ref 0.1034
_reflns_number_gt 1646
_reflns_number_total 1935
_reflns_threshold_expression I>2sigma(I)
_cod_data_source_file bg2325.cif
_cod_data_source_block I
_cod_depositor_comments
;
The following automatic conversions were performed:
'_symmetry_cell_setting' value 'Monoclinic' changed to 'monoclinic'
according to '/home/saulius/struct/CIF-dictionaries/cif_core.dic'
dictionary named 'cif_core.dic' version 2.4.1 from 2010-06-29.

Automatic conversion script
Id: cif_fix_enum 1527 2010-12-29 10:47:43Z saulius 

The following automatic conversions were performed:

'_symmetry_cell_setting' value 'Monoclinic' changed to 'monoclinic'
according to /home/saulius/struct/CIF-dictionaries/cif_core.dic
dictionary named 'cif_core.dic' version 2.4.1 from 2010-06-29.

Automatic conversion script
Id: cif_fix_values 1715 2011-07-08 13:25:40Z adriana 
;
_cod_original_cell_volume 2208.8(9)
_cod_original_sg_symbol_H-M 'C 2/c'
_cod_database_code 2225156
_cod_database_fobs_code 2225156

loop_
_symmetry_equiv_pos_as_xyz
'x, y, z'
'-x, y, -z+1/2'
'x+1/2, y+1/2, z'
'-x+1/2, y+1/2, -z+1/2'
'-x, -y, -z'
'x, -y, z-1/2'
'-x+1/2, -y+1/2, -z'
'x+1/2, -y+1/2, z-1/2'

loop_
_atom_site_type_symbol
_atom_site_label
_atom_site_fract_x
_atom_site_fract_y
_atom_site_fract_z
_atom_site_U_iso_or_equiv
_atom_site_adp_type
_atom_site_calc_flag
_atom_site_refinement_flags
_atom_site_occupancy
_atom_site_disorder_assembly
_atom_site_disorder_group
O O1 0.30213(4) 0.58310(15) 0.39895(8) 0.0316(3) Uani d . 1 . .
O O2 0.26214(4) 0.60692(13) 0.21797(8) 0.0238(3) Uani d D 1 . .
H H2 0.2955(4) 0.608(2) 0.2257(14) 0.036 Uiso d D 1 . .
O O3 0.01600(4) 0.66151(15) 0.13387(9) 0.0328(3) Uani d . 1 . .
O O4 0.06802(4) 0.65732(16) 0.04209(8) 0.0363(3) Uani d . 1 . .
N N1 0.06088(4) 0.64662(15) 0.12810(10) 0.0223(3) Uani d . 1 . .
N N2 0.13751(4) 0.10542(14) 0.27135(9) 0.0189(3) Uani d . 1 . .
C C1 0.26146(5) 0.59392(18) 0.31583(11) 0.0204(3) Uani d . 1 . .
C C2 0.20523(5) 0.59219(17) 0.31772(11) 0.0189(3) Uani d . 1 . .
C C3 0.19834(5) 0.56014(18) 0.41546(11) 0.0231(3) Uani d . 1 . .
H H3 0.2287 0.5420 0.4791 0.028 Uiso calc R 1 . .
C C4 0.14675(6) 0.55513(18) 0.41864(12) 0.0247(3) Uani d . 1 . .
H H4 0.1427 0.5334 0.4843 0.030 Uiso calc R 1 . .
C C5 0.10097(5) 0.58232(18) 0.32441(11) 0.0224(3) Uani d . 1 . .
H H5 0.0661 0.5781 0.3256 0.027 Uiso calc R 1 . .
C C6 0.10882(5) 0.61589(17) 0.22863(11) 0.0188(3) Uani d . 1 . .
C C7 0.15989(5) 0.62214(17) 0.22295(11) 0.0181(3) Uani d . 1 . .
H H7 0.1637 0.6458 0.1573 0.022 Uiso calc R 1 . .
C C8 0.09648(5) 0.14365(18) 0.17646(11) 0.0200(3) Uani d . 1 . .
H H8 0.1049 0.1696 0.1158 0.024 Uiso calc R 1 . .
C C9 0.04234(5) 0.14626(18) 0.16471(11) 0.0193(3) Uani d . 1 . .
H H9 0.0152 0.1758 0.0978 0.023 Uiso calc R 1 . .
C C10 0.02882(5) 0.10427(17) 0.25412(11) 0.0175(3) Uani d . 1 . .
C C11 0.07148(5) 0.06255(18) 0.35231(11) 0.0195(3) Uani d . 1 . .
H H11 0.0642 0.0326 0.4138 0.023 Uiso calc R 1 . .
C C12 0.12465(5) 0.06609(17) 0.35760(11) 0.0197(3) Uani d . 1 . .
H H12 0.1527 0.0400 0.4239 0.024 Uiso calc R 1 . .

loop_
_atom_site_aniso_label
_atom_site_aniso_U_11
_atom_site_aniso_U_22
_atom_site_aniso_U_33
_atom_site_aniso_U_12
_atom_site_aniso_U_13
_atom_site_aniso_U_23
O1 0.0164(5) 0.0538(7) 0.0208(6) -0.0010(4) 0.0028(4) 0.0011(4)
O2 0.0140(5) 0.0381(6) 0.0195(5) 0.0001(4) 0.0066(4) 0.0023(4)
O3 0.0145(5) 0.0425(6) 0.0437(7) 0.0011(4) 0.0134(5) -0.0002(5)
O4 0.0229(6) 0.0611(7) 0.0243(6) 0.0058(5) 0.0083(5) 0.0070(5)
N1 0.0167(6) 0.0213(6) 0.0295(7) 0.0001(4) 0.0095(5) -0.0005(5)
N2 0.0153(6) 0.0180(6) 0.0226(6) 0.0008(4) 0.0064(5) -0.0013(4)
C1 0.0190(7) 0.0219(7) 0.0205(7) -0.0017(5) 0.0075(6) -0.0003(5)
C2 0.0185(7) 0.0183(6) 0.0203(7) -0.0013(5) 0.0078(6) -0.0015(5)
C3 0.0233(7) 0.0260(7) 0.0195(7) -0.0018(5) 0.0076(6) 0.0001(5)
C4 0.0302(8) 0.0256(7) 0.0235(8) -0.0019(6) 0.0161(6) 0.0002(6)
C5 0.0227(8) 0.0179(6) 0.0321(8) -0.0014(5) 0.0167(6) -0.0026(5)
C6 0.0169(7) 0.0154(6) 0.0233(8) -0.0005(5) 0.0067(6) -0.0018(5)
C7 0.0201(7) 0.0166(6) 0.0198(7) -0.0013(5) 0.0100(6) -0.0018(5)
C8 0.0189(7) 0.0192(7) 0.0233(8) -0.0017(5) 0.0096(6) -0.0009(5)
C9 0.0150(7) 0.0197(7) 0.0209(7) 0.0005(5) 0.0042(6) 0.0006(5)
C10 0.0153(7) 0.0147(6) 0.0220(7) -0.0007(5) 0.0067(6) -0.0025(5)
C11 0.0187(7) 0.0200(6) 0.0203(7) 0.0009(5) 0.0079(6) 0.0001(5)
C12 0.0150(7) 0.0197(7) 0.0211(7) 0.0018(5) 0.0030(6) -0.0009(5)

loop_
_atom_type_symbol
_atom_type_description
_atom_type_scat_dispersion_real
_atom_type_scat_dispersion_imag
_atom_type_scat_source
C C 0.0033 0.0016 'International Tables Vol C Tables 4.2.6.8 and 6.1.1.4'
H H 0.0000 0.0000 'International Tables Vol C Tables 4.2.6.8 and 6.1.1.4'
N N 0.0061 0.0033 'International Tables Vol C Tables 4.2.6.8 and 6.1.1.4'
O O 0.0106 0.0060 'International Tables Vol C Tables 4.2.6.8 and 6.1.1.4'

loop_
_geom_angle_atom_site_label_1
_geom_angle_atom_site_label_2
_geom_angle_atom_site_label_3
_geom_angle_site_symmetry_1
_geom_angle_site_symmetry_3
_geom_angle
_geom_angle_publ_flag
C1 O2 H2 . . 106.5(12) ?
O3 N1 O4 . . 123.21(12) ?
O3 N1 C6 . . 118.74(12) ?
O4 N1 C6 . . 118.05(10) ?
C12 N2 C8 . . 117.68(11) ?
O1 C1 O2 . . 124.35(13) ?
O1 C1 C2 . . 121.85(13) ?
O2 C1 C2 . . 113.79(12) ?
C7 C2 C3 . . 119.66(13) ?
C7 C2 C1 . . 120.54(12) ?
C3 C2 C1 . . 119.80(12) ?
C4 C3 C2 . . 120.68(13) ?
C4 C3 H3 . . 119.7 ?
C2 C3 H3 . . 119.7 ?
C3 C4 C5 . . 120.38(13) ?
C3 C4 H4 . . 119.8 ?
C5 C4 H4 . . 119.8 ?
C6 C5 C4 . . 117.93(12) ?
C6 C5 H5 . . 121.0 ?
C4 C5 H5 . . 121.0 ?
C7 C6 C5 . . 123.01(13) ?
C7 C6 N1 . . 118.22(12) ?
C5 C6 N1 . . 118.77(11) ?
C6 C7 C2 . . 118.33(13) ?
C6 C7 H7 . . 120.8 ?
C2 C7 H7 . . 120.8 ?
N2 C8 C9 . . 123.06(13) ?
N2 C8 H8 . . 118.5 ?
C9 C8 H8 . . 118.5 ?
C8 C9 C10 . . 119.38(12) ?
C8 C9 H9 . . 120.3 ?
C10 C9 H9 . . 120.3 ?
C9 C10 C11 . . 117.44(12) ?
C9 C10 C10 . 2 121.59(14) ?
C11 C10 C10 . 2 120.97(15) ?
C12 C11 C10 . . 119.56(13) ?
C12 C11 H11 . . 120.2 ?
C10 C11 H11 . . 120.2 ?
N2 C12 C11 . . 122.87(12) ?
N2 C12 H12 . . 118.6 ?
C11 C12 H12 . . 118.6 ?

loop_
_geom_bond_atom_site_label_1
_geom_bond_atom_site_label_2
_geom_bond_site_symmetry_2
_geom_bond_distance
_geom_bond_publ_flag
O1 C1 . 1.2197(17) ?
O2 C1 . 1.3106(17) ?
O2 H2 . 0.850(9) ?
O3 N1 . 1.2242(14) ?
O4 N1 . 1.2294(14) ?
N1 C6 . 1.4695(18) ?
N2 C12 . 1.3402(18) ?
N2 C8 . 1.3430(18) ?
C1 C2 . 1.4991(19) ?
C2 C7 . 1.388(2) ?
C2 C3 . 1.3954(19) ?
C3 C4 . 1.3835(19) ?
C3 H3 . 0.9300 ?
C4 C5 . 1.388(2) ?
C4 H4 . 0.9300 ?
C5 C6 . 1.3839(19) ?
C5 H5 . 0.9300 ?
C6 C7 . 1.3838(18) ?
C7 H7 . 0.9300 ?
C8 C9 . 1.3827(18) ?
C8 H8 . 0.9300 ?
C9 C10 . 1.3938(19) ?
C9 H9 . 0.9300 ?
C10 C11 . 1.3950(19) ?
C10 C10 2 1.489(2) ?
C11 C12 . 1.3836(18) ?
C11 H11 . 0.9300 ?
C12 H12 . 0.9300 ?

loop_
_geom_hbond_atom_site_label_D
_geom_hbond_atom_site_label_H
_geom_hbond_atom_site_label_A
_geom_hbond_site_symmetry_A
_geom_hbond_distance_DH
_geom_hbond_distance_HA
_geom_hbond_distance_DA
_geom_hbond_angle_DHA
O2 H2 N2 4 0.850(10) 1.760(10) 2.608(2) 175(2)
C5 H5 O3 2 0.930 2.490 3.390(2) 162
C9 H9 O4 5_565 0.930 2.550 3.436(2) 159
C12 H12 O1 7_556 0.930 2.350 3.242(2) 160

loop_
_geom_torsion_atom_site_label_1
_geom_torsion_atom_site_label_2
_geom_torsion_atom_site_label_3
_geom_torsion_atom_site_label_4
_geom_torsion_site_symmetry_1
_geom_torsion_site_symmetry_2
_geom_torsion_site_symmetry_3
_geom_torsion_site_symmetry_4
_geom_torsion
_geom_torsion_publ_flag
O1 C1 C2 C7 . . . . 174.30(12) ?
O2 C1 C2 C7 . . . . -6.02(16) ?
O1 C1 C2 C3 . . . . -5.73(18) ?
O2 C1 C2 C3 . . . . 173.94(10) ?
C7 C2 C3 C4 . . . . 0.92(18) ?
C1 C2 C3 C4 . . . . -179.05(11) ?
C2 C3 C4 C5 . . . . -0.11(18) ?
C3 C4 C5 C6 . . . . -0.54(18) ?
C4 C5 C6 C7 . . . . 0.42(18) ?
C4 C5 C6 N1 . . . . -179.52(10) ?
O3 N1 C6 C7 . . . . -172.63(10) ?
O4 N1 C6 C7 . . . . 6.93(16) ?
O3 N1 C6 C5 . . . . 7.31(16) ?
O4 N1 C6 C5 . . . . -173.13(11) ?
C5 C6 C7 C2 . . . . 0.37(18) ?
N1 C6 C7 C2 . . . . -179.69(10) ?
C3 C2 C7 C6 . . . . -1.03(17) ?
C1 C2 C7 C6 . . . . 178.94(10) ?
C12 N2 C8 C9 . . . . 0.77(17) ?
N2 C8 C9 C10 . . . . -1.16(18) ?
C8 C9 C10 C11 . . . . 0.43(16) ?
C8 C9 C10 C10 . . . 2 -179.76(8) ?
C9 C10 C11 C12 . . . . 0.59(17) ?
C10 C10 C11 C12 2 . . . -179.22(8) ?
C8 N2 C12 C11 . . . . 0.33(17) ?
C10 C11 C12 N2 . . . . -1.01(18) ?
